data_4117733
loop_
_publ_author_name
'Michael M. Bittner'
'Sergey V. Lindeman'
'Adam T. Fiedler'

_publ_contact_author_name
;
;
_publ_section_title
;
 A Synthetic Model of the Putative Fe(II)-Iminobenzosemiquinonate
 Intermediate in the Catalytic Cycle of o-Aminophenol Dioxygenases
;
_journal_name_full 'Journal of the American Chemical Society'
_journal_page_first 5460
_journal_page_last 5463
_journal_paper_doi 10.1021/ja212163t
_journal_volume 134
_journal_year 2012
_chemical_formula_moiety 'C59 H56 B Fe N7 O, C H2 Cl, C2 H3 N'
_chemical_formula_sum 'C62 H61 B Cl Fe N8 O'
_chemical_formula_weight 1036.30
_chemical_name_systematic
;
 ? 
;
_space_group_crystal_system monoclinic
_space_group_IT_number 14
_space_group_name_Hall '-P 2yn'
_space_group_name_H-M_alt 'P 1 21/n 1'
_symmetry_space_group_name_Hall '-P 2yn'
_symmetry_space_group_name_H-M 'P 1 21/n 1'
_atom_sites_solution_hydrogens geom
_atom_sites_solution_primary direct
_atom_sites_solution_secondary difmap
_audit_creation_date 2011-09-21
_audit_creation_method
;
  Olex2 1.1
  (compiled 2011.09.07 svn.r1971, GUI svn.r3853)
;
_cell_angle_alpha 90.00
_cell_angle_beta 97.680(2)
_cell_angle_gamma 90.00
_cell_formula_units_Z 4
_cell_length_a 10.0304(2)
_cell_length_b 32.0673(6)
_cell_length_c 17.1467(3)
_cell_measurement_reflns_used 19866
_cell_measurement_temperature 100.9
_cell_measurement_theta_max 29.5188
_cell_measurement_theta_min 3.3753
_cell_volume 5465.73(18)
_computing_cell_refinement
;
CrysAlisPro, Agilent Technologies,
Version 1.171.34.46 (release 25-11-2010 CrysAlis171 .NET)
(compiled Nov 25 2010,17:55:46)
;
_computing_data_collection
;
CrysAlisPro, Agilent Technologies,
Version 1.171.34.46 (release 25-11-2010 CrysAlis171 .NET)
(compiled Nov 25 2010,17:55:46)
;
_computing_data_reduction
;
CrysAlisPro, Agilent Technologies,
Version 1.171.34.46 (release 25-11-2010 CrysAlis171 .NET)
(compiled Nov 25 2010,17:55:46)
;
_computing_molecular_graphics
;
O. V. Dolomanov, L. J. Bourhis, R. J. Gildea, J. A. K. Howard and H. Puschmann,
OLEX2: a complete structure solution, refinement and analysis program.
J. Appl. Cryst. (2009). 42, 339-341.
;
_computing_publication_material
;
O. V. Dolomanov, L. J. Bourhis, R. J. Gildea, J. A. K. Howard and H. Puschmann,
OLEX2: a complete structure solution, refinement and analysis program.
J. Appl. Cryst. (2009). 42, 339-341.
;
_computing_structure_refinement
;
olex2.refine (L.J. Bourhis, O.V. Dolomanov, R.J. Gildea, J.A.K. Howard,
H. Puschmann, in preparation, 2011)
;
_computing_structure_solution 'SHELXS-97 (Sheldrick, 2008)'
_diffrn_ambient_temperature 374.05
_diffrn_detector_area_resol_mean 10.3756
_diffrn_measured_fraction_theta_full 0.996
_diffrn_measured_fraction_theta_max 0.911
_diffrn_measurement_details
;
  1 omega  -83.00   11.00   0.5000   10.0000
omega____ theta____ kappa____ phi______ frames
    -      -11.8259  -37.0000   60.0000 188

  2 omega  -48.00   64.00   0.5000   10.0000
omega____ theta____ kappa____ phi______ frames
    -      -11.8259    0.0000  -90.0000 224

  3 omega  -67.00  -40.00   0.5000   10.0000
omega____ theta____ kappa____ phi______ frames
    -       11.6697  -77.0000  -30.0000 54

  4 omega  -88.00   14.00   0.5000   10.0000
omega____ theta____ kappa____ phi______ frames
    -      -11.8259  -37.0000 -120.0000 204

  5 omega  -28.00   64.00   0.5000   10.0000
omega____ theta____ kappa____ phi______ frames
    -      -11.8259   37.0000   60.0000 184
;
_diffrn_measurement_device_type 'SuperNova, Dual, Cu at zero, Atlas'
_diffrn_measurement_method '\w scans'
_diffrn_orient_matrix_UB_11 0.0231799000
_diffrn_orient_matrix_UB_12 0.0003444000
_diffrn_orient_matrix_UB_13 -0.0372948000
_diffrn_orient_matrix_UB_21 0.0370959000
_diffrn_orient_matrix_UB_22 0.0184163000
_diffrn_orient_matrix_UB_23 0.0108466000
_diffrn_orient_matrix_UB_31 0.0563786000
_diffrn_orient_matrix_UB_32 -0.0122545000
_diffrn_orient_matrix_UB_33 0.0152637000
_diffrn_radiation_monochromator mirror
_diffrn_radiation_type 'Mo K\a'
_diffrn_radiation_wavelength 0.7107
_diffrn_reflns_av_R_equivalents 0.0377
_diffrn_reflns_av_unetI/netI 0.0310
_diffrn_reflns_limit_h_max 13
_diffrn_reflns_limit_h_min -13
_diffrn_reflns_limit_k_max 42
_diffrn_reflns_limit_k_min -44
_diffrn_reflns_limit_l_max 23
_diffrn_reflns_limit_l_min -23
_diffrn_reflns_number 60411
_diffrn_reflns_theta_full 27.00
_diffrn_reflns_theta_max 29.58
_diffrn_reflns_theta_min 3.38
_diffrn_source 'SuperNova (Mo) X-ray Source'
_exptl_absorpt_coefficient_mu 0.374
_exptl_absorpt_correction_T_max 0.943
_exptl_absorpt_correction_T_min 0.893
_exptl_absorpt_correction_type gaussian
_exptl_absorpt_process_details
;
CrysAlisPro, Agilent Technologies,
Version 1.171.34.46 (release 25-11-2010 CrysAlis171 .NET)
(compiled Nov 25 2010,17:55:46)
numerical absorption correction based on gaussian integration over
            a multifaceted crystal model
;
_exptl_crystal_colour green
_exptl_crystal_colour_primary green
_exptl_crystal_density_diffrn 1.259
_exptl_crystal_description block
_exptl_crystal_F_000 2180
_exptl_crystal_size_max 0.4241
_exptl_crystal_size_mid 0.2992
_exptl_crystal_size_min 0.1894
_refine_diff_density_max 0.815
_refine_diff_density_min -0.446
_refine_diff_density_rms 0.059
_refine_ls_extinction_method none
_refine_ls_goodness_of_fit_ref 1.035
_refine_ls_hydrogen_treatment mixed
_refine_ls_matrix_type full
_refine_ls_number_parameters 682
_refine_ls_number_reflns 13966
_refine_ls_number_restraints 0
_refine_ls_restrained_S_all 1.035
_refine_ls_R_factor_all 0.0519
_refine_ls_R_factor_gt 0.0413
_refine_ls_shift/su_max 0.005
_refine_ls_shift/su_mean 0.000
_refine_ls_structure_factor_coef Fsqd
_refine_ls_weighting_details 'calc w=1/[\s^2^(Fo^2^)+(0.0430P)^2^+3.9221P] where P=(Fo^2^+2Fc^2^)/3'
_refine_ls_weighting_scheme calc
_refine_ls_wR_factor_gt 0.0989
_refine_ls_wR_factor_ref 0.1068
_reflns_number_gt 11810
_reflns_number_total 13966
_reflns_threshold_expression >2sigma(I)
_cod_data_source_file ja212163t_si_001_1.cif
_cod_data_source_block Complex1
_cod_original_cell_volume 5465.76(19)
_cod_database_code 4117733
_chemical_oxdiff_formula 'C61 H59 N7 O B Fe Cl2'
_reflns_odcompleteness_completeness 99.65
_reflns_odcompleteness_iscentric 1
_reflns_odcompleteness_theta 26.32

loop_
_space_group_symop_id
_space_group_symop_operation_xyz
1 'x, y, z'
2 '-x+1/2, y+1/2, -z+1/2'
3 '-x, -y, -z'
4 'x-1/2, -y-1/2, z-1/2'

loop_
_atom_site_label
_atom_site_type_symbol
_atom_site_fract_x
_atom_site_fract_y
_atom_site_fract_z
_atom_site_U_iso_or_equiv
_atom_site_adp_type
_atom_site_occupancy
_atom_site_symmetry_multiplicity
_atom_site_calc_flag
_atom_site_refinement_flags
Fe1 Fe 0.74067(2) 0.239882(6) 0.733304(12) 0.01432(6) Uani 1 1 d .
O1 O 0.74541(10) 0.29773(3) 0.70265(6) 0.0173(2) Uani 1 1 d .
N1 N 0.85614(12) 0.18619(4) 0.72119(7) 0.0158(2) Uani 1 1 d .
N2 N 0.79137(12) 0.14860(4) 0.71875(7) 0.0159(2) Uani 1 1 d .
N3 N 0.63176(12) 0.21099(4) 0.81690(7) 0.0161(2) Uani 1 1 d .
N4 N 0.62169(12) 0.16854(4) 0.81104(7) 0.0158(2) Uani 1 1 d .
N5 N 0.59536(12) 0.20898(4) 0.64213(7) 0.0162(2) Uani 1 1 d .
N6 N 0.55550(12) 0.17032(4) 0.66449(7) 0.0158(2) Uani 1 1 d .
N7 N 0.88517(14) 0.26370(4) 0.83216(8) 0.0181(2) Uani 1 1 d .
H7A H 0.960(2) 0.2506(6) 0.8397(12) 0.028(5) Uiso 1 1 d .
H7B H 0.853(2) 0.2622(6) 0.8803(13) 0.030(5) Uiso 1 1 d .
C1 C 0.87911(14) 0.11742(4) 0.70834(8) 0.0170(3) Uani 1 1 d .
C2 C 1.00391(15) 0.13540(5) 0.70510(9) 0.0185(3) Uani 1 1 d .
H2 H 1.0855 0.1215 0.6991 0.022 Uiso 1 1 calc R
C3 C 0.98477(14) 0.17839(5) 0.71260(8) 0.0171(3) Uani 1 1 d .
C4 C 0.44619(14) 0.15723(5) 0.61471(8) 0.0170(3) Uani 1 1 d .
C5 C 0.41560(15) 0.18796(5) 0.55876(9) 0.0202(3) Uani 1 1 d .
H5 H 0.3444 0.1878 0.5163 0.024 Uiso 1 1 calc R
C6 C 0.51105(15) 0.21930(5) 0.57760(8) 0.0176(3) Uani 1 1 d .
C7 C 0.56820(15) 0.15326(5) 0.87401(9) 0.0180(3) Uani 1 1 d .
C8 C 0.54275(16) 0.18660(5) 0.92116(9) 0.0206(3) Uani 1 1 d .
H8 H 0.5053 0.1855 0.9692 0.025 Uiso 1 1 calc R
C9 C 0.58359(15) 0.22218(5) 0.88337(9) 0.0176(3) Uani 1 1 d .
C10 C 0.84204(15) 0.07300(5) 0.69776(9) 0.0189(3) Uani 1 1 d .
C11 C 0.72800(16) 0.06063(5) 0.64746(9) 0.0223(3) Uani 1 1 d .
H11 H 0.6700 0.0811 0.6212 0.027 Uiso 1 1 calc R
C12 C 0.69869(19) 0.01863(5) 0.63549(10) 0.0286(4) Uani 1 1 d .
H12 H 0.6204 0.0105 0.6015 0.034 Uiso 1 1 calc R
C13 C 0.7834(2) -0.01146(5) 0.67299(11) 0.0321(4) Uani 1 1 d .
H13 H 0.7631 -0.0402 0.6647 0.039 Uiso 1 1 calc R
C14 C 0.89757(19) 0.00041(5) 0.72252(11) 0.0304(4) Uani 1 1 d .
H14 H 0.9559 -0.0202 0.7480 0.037 Uiso 1 1 calc R
C15 C 0.92724(17) 0.04255(5) 0.73519(10) 0.0240(3) Uani 1 1 d .
H15 H 1.0055 0.0505 0.7693 0.029 Uiso 1 1 calc R
C16 C 1.08131(15) 0.21263(5) 0.70942(9) 0.0177(3) Uani 1 1 d .
C17 C 1.21853(15) 0.20613(5) 0.73353(9) 0.0215(3) Uani 1 1 d .
H17 H 1.2493 0.1794 0.7518 0.026 Uiso 1 1 calc R
C18 C 1.31009(16) 0.23842(5) 0.73096(10) 0.0258(3) Uani 1 1 d .
H18 H 1.4032 0.2335 0.7466 0.031 Uiso 1 1 calc R
C19 C 1.26620(17) 0.27783(5) 0.70566(10) 0.0268(3) Uani 1 1 d .
H19 H 1.3288 0.3000 0.7052 0.032 Uiso 1 1 calc R
C20 C 1.13072(16) 0.28462(5) 0.68103(10) 0.0244(3) Uani 1 1 d .
H20 H 1.1003 0.3115 0.6637 0.029 Uiso 1 1 calc R
C21 C 1.03918(15) 0.25215(5) 0.68155(9) 0.0203(3) Uani 1 1 d .
H21 H 0.9469 0.2568 0.6628 0.024 Uiso 1 1 calc R
C22 C 0.37799(15) 0.11675(5) 0.62000(9) 0.0194(3) Uani 1 1 d .
C23 C 0.32922(18) 0.09613(5) 0.55028(10) 0.0272(3) Uani 1 1 d .
H23 H 0.3424 0.1080 0.5011 0.033 Uiso 1 1 calc R
C24 C 0.2615(2) 0.05837(6) 0.55216(12) 0.0361(4) Uani 1 1 d .
H24 H 0.2282 0.0447 0.5044 0.043 Uiso 1 1 calc R
C25 C 0.24250(19) 0.04060(5) 0.62359(12) 0.0350(4) Uani 1 1 d .
H25 H 0.1969 0.0147 0.6247 0.042 Uiso 1 1 calc R
C26 C 0.29021(16) 0.06076(5) 0.69330(11) 0.0272(3) Uani 1 1 d .
H26 H 0.2777 0.0486 0.7423 0.033 Uiso 1 1 calc R
C27 C 0.35636(15) 0.09875(5) 0.69142(10) 0.0210(3) Uani 1 1 d .
H27 H 0.3873 0.1127 0.7393 0.025 Uiso 1 1 calc R
C28 C 0.52741(16) 0.25705(5) 0.53016(9) 0.0193(3) Uani 1 1 d .
C29 C 0.64391(17) 0.26246(5) 0.49521(9) 0.0234(3) Uani 1 1 d .
H29 H 0.7179 0.2441 0.5081 0.028 Uiso 1 1 calc R
C30 C 0.65258(18) 0.29458(5) 0.44158(10) 0.0285(4) Uani 1 1 d .
H30 H 0.7316 0.2978 0.4172 0.034 Uiso 1 1 calc R
C31 C 0.5457(2) 0.32199(5) 0.42374(10) 0.0299(4) Uani 1 1 d .
H31 H 0.5516 0.3439 0.3872 0.036 Uiso 1 1 calc R
C32 C 0.43091(19) 0.31732(5) 0.45913(10) 0.0281(4) Uani 1 1 d .
H32 H 0.3584 0.3363 0.4474 0.034 Uiso 1 1 calc R
C33 C 0.42088(17) 0.28487(5) 0.51199(9) 0.0236(3) Uani 1 1 d .
H33 H 0.3412 0.2817 0.5358 0.028 Uiso 1 1 calc R
C34 C 0.54288(16) 0.10855(5) 0.88526(9) 0.0202(3) Uani 1 1 d .
C35 C 0.42085(18) 0.09615(5) 0.90817(10) 0.0267(3) Uani 1 1 d .
H35 H 0.3561 0.1166 0.9173 0.032 Uiso 1 1 calc R
C36 C 0.3931(2) 0.05408(6) 0.91783(11) 0.0336(4) Uani 1 1 d .
H36 H 0.3098 0.0458 0.9337 0.040 Uiso 1 1 calc R
C37 C 0.4872(2) 0.02434(5) 0.90424(11) 0.0342(4) Uani 1 1 d .
H37 H 0.4682 -0.0044 0.9102 0.041 Uiso 1 1 calc R
C38 C 0.60911(19) 0.03645(5) 0.88199(11) 0.0296(4) Uani 1 1 d .
H38 H 0.6735 0.0159 0.8728 0.036 Uiso 1 1 calc R
C39 C 0.63800(17) 0.07835(5) 0.87307(10) 0.0237(3) Uani 1 1 d .
H39 H 0.7225 0.0865 0.8587 0.028 Uiso 1 1 calc R
C40 C 0.57511(15) 0.26618(5) 0.90692(9) 0.0184(3) Uani 1 1 d .
C41 C 0.55944(18) 0.27617(5) 0.98435(10) 0.0272(3) Uani 1 1 d .
H41 H 0.5560 0.2545 1.0219 0.033 Uiso 1 1 calc R
C42 C 0.5489(2) 0.31737(6) 1.00693(10) 0.0316(4) Uani 1 1 d .
H42 H 0.5374 0.3238 1.0597 0.038 Uiso 1 1 calc R
C43 C 0.55491(17) 0.34933(5) 0.95328(10) 0.0273(3) Uani 1 1 d .
H43 H 0.5484 0.3776 0.9692 0.033 Uiso 1 1 calc R
C44 C 0.57051(17) 0.33982(5) 0.87634(10) 0.0259(3) Uani 1 1 d .
H44 H 0.5755 0.3616 0.8393 0.031 Uiso 1 1 calc R
C45 C 0.57891(16) 0.29855(5) 0.85311(9) 0.0217(3) Uani 1 1 d .
H45 H 0.5874 0.2923 0.7998 0.026 Uiso 1 1 calc R
C46 C 0.83302(14) 0.32277(4) 0.74662(8) 0.0155(3) Uani 1 1 d .
C47 C 0.90967(15) 0.30704(4) 0.81428(8) 0.0167(3) Uani 1 1 d .
C48 C 1.00615(15) 0.33063(5) 0.86032(9) 0.0184(3) Uani 1 1 d .
H48 H 1.0562 0.3185 0.9057 0.022 Uiso 1 1 calc R
C49 C 1.03024(15) 0.37168(5) 0.84076(9) 0.0190(3) Uani 1 1 d .
C50 C 0.95091(15) 0.38784(5) 0.77399(9) 0.0193(3) Uani 1 1 d .
H50 H 0.9646 0.4161 0.7603 0.023 Uiso 1 1 calc R
C51 C 0.85327(15) 0.36505(4) 0.72651(8) 0.0168(3) Uani 1 1 d .
C52 C 1.14099(16) 0.39819(5) 0.88714(9) 0.0221(3) Uani 1 1 d .
C53 C 1.20590(17) 0.37562(5) 0.96142(10) 0.0273(3) Uani 1 1 d .
H53A H 1.1364 0.3684 0.9942 0.041 Uiso 1 1 calc R
H53B H 1.2727 0.3939 0.9911 0.041 Uiso 1 1 calc R
H53C H 1.2501 0.3501 0.9465 0.041 Uiso 1 1 calc R
C54 C 1.25013(17) 0.40717(6) 0.83444(11) 0.0293(4) Uani 1 1 d .
H54A H 1.2852 0.3808 0.8168 0.044 Uiso 1 1 calc R
H54B H 1.3235 0.4230 0.8643 0.044 Uiso 1 1 calc R
H54C H 1.2113 0.4235 0.7886 0.044 Uiso 1 1 calc R
C55 C 1.08316(18) 0.43981(5) 0.91153(11) 0.0294(4) Uani 1 1 d .
H55A H 1.0459 0.4553 0.8644 0.044 Uiso 1 1 calc R
H55B H 1.1548 0.4562 0.9416 0.044 Uiso 1 1 calc R
H55C H 1.0119 0.4344 0.9441 0.044 Uiso 1 1 calc R
C56 C 0.77120(16) 0.38397(4) 0.65336(9) 0.0195(3) Uani 1 1 d .
C57 C 0.80667(18) 0.42979(5) 0.64130(10) 0.0256(3) Uani 1 1 d .
H57A H 0.9022 0.4321 0.6353 0.038 Uiso 1 1 calc R
H57B H 0.7884 0.4461 0.6870 0.038 Uiso 1 1 calc R
H57C H 0.7520 0.4405 0.5939 0.038 Uiso 1 1 calc R
C58 C 0.62017(17) 0.38171(5) 0.66033(11) 0.0282(4) Uani 1 1 d .
H58A H 0.5686 0.3932 0.6126 0.042 Uiso 1 1 calc R
H58B H 0.6015 0.3979 0.7061 0.042 Uiso 1 1 calc R
H58C H 0.5942 0.3526 0.6667 0.042 Uiso 1 1 calc R
C59 C 0.80117(18) 0.35992(5) 0.58030(9) 0.0255(3) Uani 1 1 d .
H59A H 0.8965 0.3630 0.5744 0.038 Uiso 1 1 calc R
H59B H 0.7457 0.3710 0.5335 0.038 Uiso 1 1 calc R
H59C H 0.7804 0.3303 0.5863 0.038 Uiso 1 1 calc R
B1 B 0.64185(16) 0.14686(5) 0.73225(9) 0.0158(3) Uani 1 1 d .
H1 H 0.6119 0.1171 0.7333 0.019 Uiso 1 1 calc R
Cl2 Cl 0.99907(5) 0.063141(15) 0.95692(3) 0.03841(11) Uani 1 1 d .
C60 C 0.95161(19) 0.00972(6) 0.96807(11) 0.0326(4) Uani 1 1 d .
H60A H 0.8590 0.0083 0.9820 0.039 Uiso 1 1 calc R
H60B H 0.9537 -0.0055 0.9180 0.039 Uiso 1 1 calc R
N8 N 0.32038(19) 0.46828(6) 0.63699(13) 0.0506(5) Uani 1 1 d .
C61 C 0.2800(2) 0.43567(7) 0.62032(12) 0.0372(4) Uani 1 1 d .
C62 C 0.2279(3) 0.39433(8) 0.59944(15) 0.0559(6) Uani 1 1 d .
H62A H 0.1783 0.3839 0.6409 0.084 Uiso 1 1 calc R
H62B H 0.3028 0.3755 0.5936 0.084 Uiso 1 1 calc R
H62C H 0.1675 0.3957 0.5496 0.084 Uiso 1 1 calc R

loop_
_atom_site_aniso_label
_atom_site_aniso_U_11
_atom_site_aniso_U_22
_atom_site_aniso_U_33
_atom_site_aniso_U_23
_atom_site_aniso_U_13
_atom_site_aniso_U_12
Fe1 0.01603(10) 0.01170(10) 0.01523(11) 0.00062(7) 0.00208(8) 0.00010(7)
O1 0.0201(5) 0.0137(5) 0.0170(5) 0.0009(4) -0.0017(4) -0.0016(4)
N1 0.0160(6) 0.0149(6) 0.0168(6) 0.0002(4) 0.0027(5) -0.0010(4)
N2 0.0170(6) 0.0133(5) 0.0176(6) -0.0002(4) 0.0031(5) -0.0003(4)
N3 0.0187(6) 0.0132(5) 0.0165(6) 0.0004(4) 0.0029(5) 0.0002(5)
N4 0.0174(6) 0.0133(5) 0.0170(6) 0.0009(4) 0.0032(5) 0.0004(4)
N5 0.0182(6) 0.0141(6) 0.0165(6) 0.0009(4) 0.0030(5) -0.0001(5)
N6 0.0169(6) 0.0142(6) 0.0166(6) 0.0010(4) 0.0031(5) -0.0011(4)
N7 0.0211(6) 0.0142(6) 0.0181(6) 0.0022(5) -0.0004(5) 0.0014(5)
C1 0.0183(7) 0.0169(7) 0.0158(7) 0.0011(5) 0.0028(5) 0.0033(5)
C2 0.0173(7) 0.0179(7) 0.0208(7) -0.0002(5) 0.0044(6) 0.0026(5)
C3 0.0159(6) 0.0195(7) 0.0159(7) 0.0001(5) 0.0023(5) 0.0014(5)
C4 0.0163(6) 0.0187(7) 0.0161(7) -0.0023(5) 0.0031(5) -0.0004(5)
C5 0.0206(7) 0.0202(7) 0.0187(7) 0.0007(6) -0.0010(6) -0.0011(6)
C6 0.0191(7) 0.0181(7) 0.0153(7) -0.0003(5) 0.0014(5) 0.0002(5)
C7 0.0193(7) 0.0183(7) 0.0167(7) 0.0033(5) 0.0038(5) 0.0016(5)
C8 0.0254(7) 0.0202(7) 0.0172(7) 0.0020(6) 0.0062(6) 0.0018(6)
C9 0.0177(7) 0.0187(7) 0.0165(7) 0.0008(5) 0.0025(5) 0.0023(5)
C10 0.0229(7) 0.0164(7) 0.0189(7) -0.0002(5) 0.0084(6) 0.0006(6)
C11 0.0272(8) 0.0206(7) 0.0197(7) 0.0004(6) 0.0050(6) 0.0006(6)
C12 0.0373(9) 0.0240(8) 0.0245(8) -0.0046(6) 0.0039(7) -0.0066(7)
C13 0.0486(11) 0.0158(7) 0.0334(9) -0.0016(7) 0.0109(8) -0.0041(7)
C14 0.0401(10) 0.0177(7) 0.0346(9) 0.0048(7) 0.0088(8) 0.0056(7)
C15 0.0258(8) 0.0195(7) 0.0274(8) 0.0029(6) 0.0057(6) 0.0022(6)
C16 0.0183(7) 0.0186(7) 0.0167(7) -0.0022(5) 0.0044(5) -0.0001(5)
C17 0.0191(7) 0.0218(7) 0.0235(8) -0.0020(6) 0.0028(6) 0.0023(6)
C18 0.0157(7) 0.0327(9) 0.0291(8) -0.0044(7) 0.0028(6) -0.0010(6)
C19 0.0239(8) 0.0259(8) 0.0316(9) -0.0049(7) 0.0077(7) -0.0082(6)
C20 0.0247(8) 0.0206(7) 0.0293(8) 0.0010(6) 0.0082(7) -0.0013(6)
C21 0.0177(7) 0.0215(7) 0.0221(7) 0.0005(6) 0.0040(6) 0.0007(6)
C22 0.0163(6) 0.0159(7) 0.0259(8) -0.0005(6) 0.0026(6) 0.0011(5)
C23 0.0317(9) 0.0228(8) 0.0269(8) -0.0035(6) 0.0031(7) -0.0036(7)
C24 0.0424(10) 0.0251(9) 0.0406(10) -0.0096(8) 0.0043(9) -0.0098(8)
C25 0.0364(10) 0.0176(8) 0.0524(12) -0.0034(8) 0.0108(9) -0.0069(7)
C26 0.0226(8) 0.0203(8) 0.0403(10) 0.0058(7) 0.0097(7) 0.0017(6)
C27 0.0164(7) 0.0204(7) 0.0266(8) 0.0011(6) 0.0038(6) 0.0019(6)
C28 0.0246(7) 0.0179(7) 0.0140(6) -0.0011(5) -0.0021(6) -0.0044(6)
C29 0.0257(8) 0.0243(8) 0.0188(7) -0.0007(6) -0.0015(6) -0.0064(6)
C30 0.0344(9) 0.0307(9) 0.0194(8) 0.0010(6) 0.0000(7) -0.0149(7)
C31 0.0494(11) 0.0208(8) 0.0166(7) 0.0033(6) -0.0059(7) -0.0127(7)
C32 0.0434(10) 0.0182(7) 0.0200(8) 0.0000(6) -0.0064(7) 0.0000(7)
C33 0.0309(8) 0.0203(7) 0.0182(7) -0.0015(6) -0.0012(6) 0.0000(6)
C34 0.0269(8) 0.0171(7) 0.0170(7) 0.0014(5) 0.0045(6) -0.0003(6)
C35 0.0335(9) 0.0227(8) 0.0264(8) 0.0016(6) 0.0135(7) -0.0003(7)
C36 0.0425(10) 0.0257(9) 0.0361(10) 0.0039(7) 0.0175(8) -0.0071(8)
C37 0.0499(11) 0.0189(8) 0.0346(10) 0.0051(7) 0.0082(8) -0.0037(8)
C38 0.0379(9) 0.0199(8) 0.0305(9) 0.0031(7) 0.0023(7) 0.0062(7)
C39 0.0253(8) 0.0213(7) 0.0242(8) 0.0038(6) 0.0021(6) 0.0026(6)
C40 0.0179(7) 0.0184(7) 0.0191(7) -0.0012(5) 0.0036(6) 0.0022(5)
C41 0.0380(9) 0.0245(8) 0.0199(8) 0.0006(6) 0.0064(7) 0.0074(7)
C42 0.0436(10) 0.0303(9) 0.0204(8) -0.0063(7) 0.0030(7) 0.0111(8)
C43 0.0282(8) 0.0201(8) 0.0331(9) -0.0080(7) 0.0020(7) 0.0045(6)
C44 0.0279(8) 0.0187(7) 0.0324(9) 0.0001(6) 0.0090(7) 0.0027(6)
C45 0.0252(8) 0.0193(7) 0.0217(7) -0.0012(6) 0.0069(6) 0.0020(6)
C46 0.0164(6) 0.0146(6) 0.0153(6) -0.0016(5) 0.0014(5) 0.0000(5)
C47 0.0198(7) 0.0135(6) 0.0169(7) 0.0006(5) 0.0027(5) 0.0002(5)
C48 0.0198(7) 0.0191(7) 0.0158(7) -0.0001(5) -0.0001(6) 0.0015(6)
C49 0.0199(7) 0.0185(7) 0.0185(7) -0.0031(5) 0.0015(6) 0.0000(6)
C50 0.0238(7) 0.0138(6) 0.0204(7) -0.0003(5) 0.0030(6) -0.0014(6)
C51 0.0203(7) 0.0142(6) 0.0159(7) 0.0006(5) 0.0021(5) 0.0008(5)
C52 0.0231(7) 0.0203(7) 0.0224(8) -0.0027(6) 0.0005(6) -0.0035(6)
C53 0.0269(8) 0.0283(8) 0.0247(8) -0.0022(7) -0.0043(7) -0.0069(7)
C54 0.0251(8) 0.0335(9) 0.0293(9) -0.0015(7) 0.0031(7) -0.0068(7)
C55 0.0317(9) 0.0230(8) 0.0327(9) -0.0093(7) 0.0012(7) -0.0056(7)
C56 0.0249(7) 0.0144(7) 0.0182(7) 0.0019(5) -0.0007(6) -0.0008(6)
C57 0.0362(9) 0.0159(7) 0.0232(8) 0.0038(6) -0.0019(7) -0.0011(6)
C58 0.0252(8) 0.0263(8) 0.0320(9) 0.0109(7) -0.0003(7) 0.0036(7)
C59 0.0380(9) 0.0201(7) 0.0173(7) 0.0007(6) 0.0000(7) -0.0027(7)
B1 0.0157(7) 0.0149(7) 0.0170(7) 0.0008(6) 0.0028(6) 0.0006(6)
Cl2 0.0398(2) 0.0331(2) 0.0396(3) -0.00654(19) -0.0047(2) -0.00130(19)
C60 0.0301(9) 0.0310(9) 0.0349(10) -0.0104(8) -0.0023(8) -0.0006(7)
N8 0.0406(10) 0.0476(11) 0.0640(13) 0.0161(10) 0.0086(9) -0.0026(9)
C61 0.0313(9) 0.0458(12) 0.0350(10) 0.0102(9) 0.0065(8) 0.0000(8)
C62 0.0570(14) 0.0620(16) 0.0478(13) -0.0070(11) 0.0043(11) -0.0176(12)

loop_
_atom_type_symbol
_atom_type_description
_atom_type_scat_dispersion_real
_atom_type_scat_dispersion_imag
_atom_type_scat_source
C C 0.0033 0.0016 'International Tables Vol C Tables 4.2.6.8 and 6.1.1.4'
H H 0.0000 0.0000 'International Tables Vol C Tables 4.2.6.8 and 6.1.1.4'
B B 0.0013 0.0007 'International Tables Vol C Tables 4.2.6.8 and 6.1.1.4'
Cl Cl 0.1484 0.1585 'International Tables Vol C Tables 4.2.6.8 and 6.1.1.4'
Fe Fe 0.3463 0.8444 'International Tables Vol C Tables 4.2.6.8 and 6.1.1.4'
N N 0.0061 0.0033 'International Tables Vol C Tables 4.2.6.8 and 6.1.1.4'
O O 0.0106 0.0060 'International Tables Vol C Tables 4.2.6.8 and 6.1.1.4'

loop_
_exptl_crystal_face_index_h
_exptl_crystal_face_index_k
_exptl_crystal_face_index_l
_exptl_crystal_face_perp_dist
_exptl_oxdiff_crystal_face_indexfrac_h
_exptl_oxdiff_crystal_face_indexfrac_k
_exptl_oxdiff_crystal_face_indexfrac_l
_exptl_oxdiff_crystal_face_x
_exptl_oxdiff_crystal_face_y
_exptl_oxdiff_crystal_face_z
-1 45 4 0.0841 -1.0000 45.0000 4.0000 -0.1570 0.8353 -0.5472
-10 26 -6 0.1066 -10.0000 26.0000 -6.0000 0.0019 0.0431 -0.9738
12 -2 -15 0.1181 12.0000 -2.0000 -15.0000 0.8363 0.2459 0.4725
-4 -5 24 0.1260 -4.0000 -5.0000 24.0000 -0.9900 0.0193 0.2013
3 42 7 0.0966 3.0000 42.0000 7.0000 -0.1777 0.9608 -0.2393
-1 -45 -1 0.0836 -1.0000 -45.0000 -1.0000 -0.0011 -0.8770 0.4801
-2 12 -22 0.1534 -2.0000 12.0000 -22.0000 0.7792 -0.0913 -0.5949
-7 39 5 0.0747 -7.0000 39.0000 5.0000 -0.3350 0.5130 -0.7966
11 8 12 0.2086 11.0000 8.0000 12.0000 -0.1912 0.6854 0.7047
-10 22 15 0.1226 -10.0000 22.0000 15.0000 -0.7833 0.1967 -0.6050

loop_
_geom_angle_atom_site_label_1
_geom_angle_atom_site_label_2
_geom_angle_atom_site_label_3
_geom_angle
_geom_angle_site_symmetry_1
O1 Fe1 N1 136.61(5) .
O1 Fe1 N3 129.47(5) .
O1 Fe1 N5 105.94(4) .
O1 Fe1 N7 80.76(4) .
N1 Fe1 N3 92.82(5) .
N1 Fe1 N5 83.30(5) .
N1 Fe1 N7 92.60(5) .
N3 Fe1 N5 86.11(5) .
N3 Fe1 N7 88.68(5) .
N7 Fe1 N5 173.20(5) .
C46 O1 Fe1 117.34(9) .
N2 N1 Fe1 117.36(9) .
C3 N1 Fe1 135.61(10) .
C3 N1 N2 107.01(11) .
N1 N2 B1 119.53(11) .
C1 N2 N1 109.82(12) .
C1 N2 B1 130.53(12) .
N4 N3 Fe1 115.06(9) .
C9 N3 Fe1 136.87(10) .
C9 N3 N4 107.25(12) .
N3 N4 B1 119.44(11) .
C7 N4 N3 109.48(12) .
C7 N4 B1 129.72(12) .
N6 N5 Fe1 113.22(9) .
C6 N5 Fe1 138.76(10) .
C6 N5 N6 106.16(12) .
N5 N6 B1 119.59(11) .
C4 N6 N5 110.07(12) .
C4 N6 B1 130.02(12) .
Fe1 N7 H7A 114.7(14) .
Fe1 N7 H7B 113.0(13) .
H7A N7 H7B 104.2(18) .
C47 N7 Fe1 106.30(9) .
C47 N7 H7A 109.5(14) .
C47 N7 H7B 109.1(12) .
N2 C1 C2 107.66(13) .
N2 C1 C10 124.66(13) .
C2 C1 C10 127.59(13) .
C1 C2 H2 127.2 .
C1 C2 C3 105.67(13) .
C3 C2 H2 127.2 .
N1 C3 C2 109.83(13) .
N1 C3 C16 120.86(13) .
C2 C3 C16 129.27(13) .
N6 C4 C5 107.51(13) .
N6 C4 C22 124.98(13) .
C5 C4 C22 127.49(13) .
C4 C5 H5 127.1 .
C4 C5 C6 105.73(13) .
C6 C5 H5 127.1 .
N5 C6 C5 110.52(13) .
N5 C6 C28 123.47(13) .
C5 C6 C28 125.79(13) .
N4 C7 C8 107.96(13) .
N4 C7 C34 123.24(13) .
C8 C7 C34 128.79(14) .
C7 C8 H8 127.1 .
C7 C8 C9 105.72(13) .
C9 C8 H8 127.1 .
N3 C9 C8 109.58(13) .
N3 C9 C40 121.90(13) .
C8 C9 C40 128.50(14) .
C11 C10 C1 121.49(14) .
C11 C10 C15 119.09(14) .
C15 C10 C1 119.31(14) .
C10 C11 H11 119.8 .
C12 C11 C10 120.49(15) .
C12 C11 H11 119.8 .
C11 C12 H12 119.9 .
C13 C12 C11 120.17(16) .
C13 C12 H12 119.9 .
C12 C13 H13 120.0 .
C14 C13 C12 119.91(16) .
C14 C13 H13 120.0 .
C13 C14 H14 119.9 .
C13 C14 C15 120.23(16) .
C15 C14 H14 119.9 .
C10 C15 H15 120.0 .
C14 C15 C10 120.09(16) .
C14 C15 H15 120.0 .
C17 C16 C3 120.31(14) .
C17 C16 C21 118.44(14) .
C21 C16 C3 121.24(13) .
C16 C17 H17 119.7 .
C18 C17 C16 120.54(15) .
C18 C17 H17 119.7 .
C17 C18 H18 119.8 .
C19 C18 C17 120.34(15) .
C19 C18 H18 119.8 .
C18 C19 H19 120.2 .
C20 C19 C18 119.69(15) .
C20 C19 H19 120.2 .
C19 C20 H20 119.9 .
C19 C20 C21 120.18(15) .
C21 C20 H20 119.9 .
C16 C21 H21 119.6 .
C20 C21 C16 120.74(14) .
C20 C21 H21 119.6 .
C23 C22 C4 118.43(14) .
C23 C22 C27 118.51(14) .
C27 C22 C4 123.03(14) .
C22 C23 H23 119.7 .
C24 C23 C22 120.57(17) .
C24 C23 H23 119.7 .
C23 C24 H24 119.9 .
C25 C24 C23 120.23(17) .
C25 C24 H24 119.9 .
C24 C25 H25 120.1 .
C26 C25 C24 119.83(16) .
C26 C25 H25 120.1 .
C25 C26 H26 120.0 .
C25 C26 C27 119.96(17) .
C27 C26 H26 120.0 .
C22 C27 H27 119.6 .
C26 C27 C22 120.88(15) .
C26 C27 H27 119.6 .
C29 C28 C6 119.95(14) .
C29 C28 C33 119.06(14) .
C33 C28 C6 120.53(14) .
C28 C29 H29 119.8 .
C30 C29 C28 120.43(16) .
C30 C29 H29 119.8 .
C29 C30 H30 120.0 .
C31 C30 C29 119.98(17) .
C31 C30 H30 120.0 .
C30 C31 H31 120.0 .
C32 C31 C30 119.98(15) .
C32 C31 H31 120.0 .
C31 C32 H32 119.9 .
C31 C32 C33 120.30(17) .
C33 C32 H32 119.9 .
C28 C33 H33 119.9 .
C32 C33 C28 120.24(16) .
C32 C33 H33 119.9 .
C35 C34 C7 119.22(14) .
C35 C34 C39 119.26(15) .
C39 C34 C7 121.52(14) .
C34 C35 H35 119.7 .
C36 C35 C34 120.52(16) .
C36 C35 H35 119.7 .
C35 C36 H36 120.1 .
C37 C36 C35 119.72(17) .
C37 C36 H36 120.1 .
C36 C37 H37 120.0 .
C36 C37 C38 120.08(16) .
C38 C37 H37 120.0 .
C37 C38 H38 119.8 .
C37 C38 C39 120.48(16) .
C39 C38 H38 119.8 .
C34 C39 H39 120.0 .
C38 C39 C34 119.92(16) .
C38 C39 H39 120.0 .
C41 C40 C9 119.92(14) .
C45 C40 C9 121.64(14) .
C45 C40 C41 118.41(14) .
C40 C41 H41 119.7 .
C42 C41 C40 120.52(16) .
C42 C41 H41 119.7 .
C41 C42 H42 119.7 .
C43 C42 C41 120.59(16) .
C43 C42 H42 119.7 .
C42 C43 H43 120.3 .
C44 C43 C42 119.43(15) .
C44 C43 H43 120.3 .
C43 C44 H44 119.9 .
C43 C44 C45 120.20(16) .
C45 C44 H44 119.9 .
C40 C45 H45 119.6 .
C44 C45 C40 120.83(15) .
C44 C45 H45 119.6 .
O1 C46 C47 119.71(13) .
O1 C46 C51 122.54(13) .
C47 C46 C51 117.75(13) .
C46 C47 N7 115.55(13) .
C48 C47 N7 121.77(13) .
C48 C47 C46 122.65(13) .
C47 C48 H48 119.7 .
C49 C48 C47 120.67(14) .
C49 C48 H48 119.7 .
C48 C49 C50 116.71(13) .
C48 C49 C52 122.55(14) .
C50 C49 C52 120.71(13) .
C49 C50 H50 118.0 .
C51 C50 C49 124.09(14) .
C51 C50 H50 118.0 .
C46 C51 C56 119.90(13) .
C50 C51 C46 118.09(13) .
C50 C51 C56 121.99(13) .
C49 C52 C54 108.81(13) .
C49 C52 C55 110.44(13) .
C53 C52 C49 111.52(13) .
C53 C52 C54 108.68(14) .
C53 C52 C55 108.55(14) .
C55 C52 C54 108.79(14) .
C52 C53 H53A 109.5 .
C52 C53 H53B 109.5 .
C52 C53 H53C 109.5 .
H53A C53 H53B 109.5 .
H53A C53 H53C 109.5 .
H53B C53 H53C 109.5 .
C52 C54 H54A 109.5 .
C52 C54 H54B 109.5 .
C52 C54 H54C 109.5 .
H54A C54 H54B 109.5 .
H54A C54 H54C 109.5 .
H54B C54 H54C 109.5 .
C52 C55 H55A 109.5 .
C52 C55 H55B 109.5 .
C52 C55 H55C 109.5 .
H55A C55 H55B 109.5 .
H55A C55 H55C 109.5 .
H55B C55 H55C 109.5 .
C51 C56 C57 112.42(12) .
C51 C56 C58 110.20(13) .
C51 C56 C59 109.10(12) .
C57 C56 C58 107.74(13) .
C57 C56 C59 107.30(13) .
C59 C56 C58 110.02(13) .
C56 C57 H57A 109.5 .
C56 C57 H57B 109.5 .
C56 C57 H57C 109.5 .
H57A C57 H57B 109.5 .
H57A C57 H57C 109.5 .
H57B C57 H57C 109.5 .
C56 C58 H58A 109.5 .
C56 C58 H58B 109.5 .
C56 C58 H58C 109.5 .
H58A C58 H58B 109.5 .
H58A C58 H58C 109.5 .
H58B C58 H58C 109.5 .
C56 C59 H59A 109.5 .
C56 C59 H59B 109.5 .
C56 C59 H59C 109.5 .
H59A C59 H59B 109.5 .
H59A C59 H59C 109.5 .
H59B C59 H59C 109.5 .
N2 B1 N4 110.75(12) .
N2 B1 H1 109.7 .
N4 B1 H1 109.7 .
N6 B1 N2 109.03(12) .
N6 B1 N4 108.05(11) .
N6 B1 H1 109.7 .
Cl2 C60 H60A 110.0 .
Cl2 C60 H60B 110.0 .
C60 C60 Cl2 108.64(16) 3_757
C60 C60 H60A 110.0 3_757
C60 C60 H60B 110.0 3_757
H60A C60 H60B 108.3 .
N8 C61 C62 179.6(3) .
C61 C62 H62A 109.5 .
C61 C62 H62B 109.5 .
C61 C62 H62C 109.5 .
H62A C62 H62B 109.5 .
H62A C62 H62C 109.5 .
H62B C62 H62C 109.5 .

loop_
_geom_bond_atom_site_label_1
_geom_bond_atom_site_label_2
_geom_bond_distance
_geom_bond_site_symmetry_2
Fe1 O1 1.9305(10) .
Fe1 N1 2.1009(12) .
Fe1 N3 2.1272(12) .
Fe1 N5 2.2230(12) .
Fe1 N7 2.2138(13) .
O1 C46 1.3447(17) .
N1 C3 1.3415(18) .
N2 N1 1.3671(16) .
N2 C1 1.3594(18) .
N2 B1 1.549(2) .
N3 C9 1.3448(19) .
N4 N3 1.3675(16) .
N4 C7 1.3598(19) .
N4 B1 1.556(2) .
N5 C6 1.3412(19) .
N6 N5 1.3727(16) .
N6 C4 1.3627(18) .
N6 B1 1.548(2) .
N7 H7A 0.85(2) .
N7 H7B 0.93(2) .
N7 C47 1.4511(18) .
C1 C2 1.386(2) .
C1 C10 1.477(2) .
C2 H2 0.9500 .
C2 C3 1.400(2) .
C3 C16 1.470(2) .
C4 C5 1.381(2) .
C4 C22 1.476(2) .
C5 H5 0.9500 .
C5 C6 1.396(2) .
C6 C28 1.480(2) .
C7 C8 1.385(2) .
C7 C34 1.473(2) .
C8 H8 0.9500 .
C8 C9 1.400(2) .
C9 C40 1.473(2) .
C10 C11 1.395(2) .
C10 C15 1.396(2) .
C11 H11 0.9500 .
C11 C12 1.388(2) .
C12 H12 0.9500 .
C12 C13 1.386(3) .
C13 H13 0.9500 .
C13 C14 1.385(3) .
C14 H14 0.9500 .
C14 C15 1.395(2) .
C15 H15 0.9500 .
C16 C17 1.399(2) .
C16 C21 1.400(2) .
C17 H17 0.9500 .
C17 C18 1.389(2) .
C18 H18 0.9500 .
C18 C19 1.389(2) .
C19 H19 0.9500 .
C19 C20 1.385(2) .
C20 H20 0.9500 .
C20 C21 1.389(2) .
C21 H21 0.9500 .
C22 C23 1.396(2) .
C22 C27 1.397(2) .
C23 H23 0.9500 .
C23 C24 1.391(2) .
C24 H24 0.9500 .
C24 C25 1.387(3) .
C25 H25 0.9500 .
C25 C26 1.387(3) .
C26 H26 0.9500 .
C26 C27 1.390(2) .
C27 H27 0.9500 .
C28 C29 1.393(2) .
C28 C33 1.395(2) .
C29 H29 0.9500 .
C29 C30 1.391(2) .
C30 H30 0.9500 .
C30 C31 1.389(3) .
C31 H31 0.9500 .
C31 C32 1.379(3) .
C32 H32 0.9500 .
C32 C33 1.392(2) .
C33 H33 0.9500 .
C34 C35 1.392(2) .
C34 C39 1.395(2) .
C35 H35 0.9500 .
C35 C36 1.392(2) .
C36 H36 0.9500 .
C36 C37 1.384(3) .
C37 H37 0.9500 .
C37 C38 1.384(3) .
C38 H38 0.9500 .
C38 C39 1.387(2) .
C39 H39 0.9500 .
C40 C41 1.395(2) .
C40 C45 1.393(2) .
C41 H41 0.9500 .
C41 C42 1.385(2) .
C42 H42 0.9500 .
C42 C43 1.384(3) .
C43 H43 0.9500 .
C43 C44 1.383(2) .
C44 H44 0.9500 .
C44 C45 1.388(2) .
C45 H45 0.9500 .
C46 C47 1.398(2) .
C46 C51 1.4202(19) .
C47 C48 1.388(2) .
C48 H48 0.9500 .
C48 C49 1.388(2) .
C49 C50 1.403(2) .
C49 C52 1.534(2) .
C50 H50 0.9500 .
C50 C51 1.394(2) .
C51 C56 1.531(2) .
C52 C53 1.532(2) .
C52 C54 1.537(2) .
C52 C55 1.535(2) .
C53 H53A 0.9800 .
C53 H53B 0.9800 .
C53 H53C 0.9800 .
C54 H54A 0.9800 .
C54 H54B 0.9800 .
C54 H54C 0.9800 .
C55 H55A 0.9800 .
C55 H55B 0.9800 .
C55 H55C 0.9800 .
C56 C57 1.532(2) .
C56 C58 1.537(2) .
C56 C59 1.535(2) .
C57 H57A 0.9800 .
C57 H57B 0.9800 .
C57 H57C 0.9800 .
C58 H58A 0.9800 .
C58 H58B 0.9800 .
C58 H58C 0.9800 .
C59 H59A 0.9800 .
C59 H59B 0.9800 .
C59 H59C 0.9800 .
B1 H1 1.0000 .
Cl2 C60 1.7952(19) .
C60 C60 1.499(4) 3_757
C60 H60A 0.9900 .
C60 H60B 0.9900 .
N8 C61 1.144(3) .
C61 C62 1.452(3) .
C62 H62A 0.9800 .
C62 H62B 0.9800 .
C62 H62C 0.9800 .

loop_
_geom_torsion_atom_site_label_1
_geom_torsion_atom_site_label_2
_geom_torsion_atom_site_label_3
_geom_torsion_atom_site_label_4
_geom_torsion
Fe1 O1 C46 C47 -3.97(17)
Fe1 O1 C46 C51 174.97(11)
Fe1 N1 C3 C2 -178.35(11)
Fe1 N1 C3 C16 -0.4(2)
Fe1 N3 C9 C8 -168.23(11)
Fe1 N3 C9 C40 13.4(2)
Fe1 N5 C6 C5 -161.41(12)
Fe1 N5 C6 C28 23.8(2)
Fe1 N7 C47 C46 4.49(15)
Fe1 N7 C47 C48 -173.55(12)
O1 Fe1 N1 N2 -151.03(9)
O1 Fe1 N1 C3 26.73(17)
O1 Fe1 N3 N4 163.77(8)
O1 Fe1 N3 C9 -28.24(17)
O1 Fe1 N5 N6 -165.17(9)
O1 Fe1 N5 C6 -3.61(16)
O1 Fe1 N7 C47 -4.98(9)
O1 C46 C47 N7 -1.0(2)
O1 C46 C47 C48 177.04(13)
O1 C46 C51 C50 -177.08(13)
O1 C46 C51 C56 1.5(2)
N1 Fe1 O1 C46 -79.00(12)
N1 Fe1 N3 N4 -26.81(10)
N1 Fe1 N3 C9 141.18(14)
N1 Fe1 N5 N6 58.16(9)
N1 Fe1 N5 C6 -140.28(16)
N1 Fe1 N7 C47 131.88(10)
N1 N2 C1 C2 0.84(16)
N1 N2 C1 C10 -175.79(13)
N1 N2 B1 N4 -53.96(16)
N1 N2 B1 N6 64.80(16)
N1 C3 C16 C17 152.82(14)
N1 C3 C16 C21 -28.0(2)
N2 N1 C3 C2 -0.43(16)
N2 N1 C3 C16 177.53(12)
N2 C1 C2 C3 -1.06(16)
N2 C1 C10 C11 44.7(2)
N2 C1 C10 C15 -139.19(15)
N3 Fe1 O1 C46 85.52(11)
N3 Fe1 N1 N2 40.88(10)
N3 Fe1 N1 C3 -141.35(14)
N3 Fe1 N5 N6 -35.14(9)
N3 Fe1 N5 C6 126.42(15)
N3 Fe1 N7 C47 -135.36(10)
N3 N4 C7 C8 0.29(16)
N3 N4 C7 C34 179.46(13)
N3 N4 B1 N2 71.19(15)
N3 N4 B1 N6 -48.16(16)
N3 C9 C40 C41 -162.91(15)
N3 C9 C40 C45 18.8(2)
N4 N3 C9 C8 0.39(16)
N4 N3 C9 C40 -177.94(13)
N4 C7 C8 C9 -0.05(17)
N4 C7 C34 C35 -134.80(16)
N4 C7 C34 C39 44.8(2)
N5 Fe1 O1 C46 -176.21(10)
N5 Fe1 N1 N2 -44.87(10)
N5 Fe1 N1 C3 132.90(14)
N5 Fe1 N3 N4 56.28(9)
N5 Fe1 N3 C9 -135.73(15)
N5 Fe1 N7 C47 -175.4(4)
N5 N6 C4 C5 0.45(16)
N5 N6 C4 C22 178.76(13)
N5 N6 B1 N2 -47.13(16)
N5 N6 B1 N4 73.31(15)
N5 C6 C28 C29 59.9(2)
N5 C6 C28 C33 -127.94(16)
N6 N5 C6 C5 0.97(16)
N6 N5 C6 C28 -173.82(13)
N6 C4 C5 C6 0.15(17)
N6 C4 C22 C23 -142.27(15)
N6 C4 C22 C27 39.8(2)
N7 Fe1 O1 C46 4.96(10)
N7 Fe1 N1 N2 129.68(10)
N7 Fe1 N1 C3 -52.55(14)
N7 Fe1 N3 N4 -119.35(10)
N7 Fe1 N3 C9 48.64(15)
N7 Fe1 N5 N6 5.0(5)
N7 Fe1 N5 C6 166.5(4)
N7 C47 C48 C49 178.23(14)
C1 N2 N1 Fe1 178.11(9)
C1 N2 N1 C3 -0.26(15)
C1 N2 B1 N4 121.73(15)
C1 N2 B1 N6 -119.51(15)
C1 C2 C3 N1 0.93(17)
C1 C2 C3 C16 -176.81(14)
C1 C10 C11 C12 176.85(15)
C1 C10 C15 C14 -176.56(15)
C2 C1 C10 C11 -131.22(17)
C2 C1 C10 C15 44.9(2)
C2 C3 C16 C17 -29.7(2)
C2 C3 C16 C21 149.56(16)
C3 C16 C17 C18 -179.72(14)
C3 C16 C21 C20 178.04(14)
C4 N6 N5 Fe1 166.59(9)
C4 N6 N5 C6 -0.88(15)
C4 N6 B1 N2 125.65(15)
C4 N6 B1 N4 -113.91(15)
C4 C5 C6 N5 -0.71(17)
C4 C5 C6 C28 173.94(14)
C4 C22 C23 C24 -178.53(16)
C4 C22 C27 C26 179.26(14)
C5 C4 C22 C23 35.7(2)
C5 C4 C22 C27 -142.27(16)
C5 C6 C28 C29 -114.08(18)
C5 C6 C28 C33 58.1(2)
C6 C28 C29 C30 170.79(14)
C6 C28 C33 C32 -171.69(14)
C7 N4 N3 Fe1 171.01(9)
C7 N4 N3 C9 -0.42(15)
C7 N4 B1 N2 -123.59(15)
C7 N4 B1 N6 117.05(15)
C7 C8 C9 N3 -0.21(17)
C7 C8 C9 C40 177.97(14)
C7 C34 C35 C36 178.79(16)
C7 C34 C39 C38 -178.11(15)
C8 C7 C34 C35 44.2(2)
C8 C7 C34 C39 -136.18(17)
C8 C9 C40 C41 19.1(2)
C8 C9 C40 C45 -159.23(16)
C9 C40 C41 C42 -178.83(16)
C9 C40 C45 C44 179.87(15)
C10 C1 C2 C3 175.45(14)
C10 C11 C12 C13 -0.6(3)
C11 C10 C15 C14 -0.4(2)
C11 C12 C13 C14 0.0(3)
C12 C13 C14 C15 0.4(3)
C13 C14 C15 C10 -0.2(3)
C15 C10 C11 C12 0.8(2)
C16 C17 C18 C19 1.1(2)
C17 C16 C21 C20 -2.7(2)
C17 C18 C19 C20 -1.6(3)
C18 C19 C20 C21 -0.1(3)
C19 C20 C21 C16 2.3(2)
C21 C16 C17 C18 1.0(2)
C22 C4 C5 C6 -178.11(14)
C22 C23 C24 C25 -0.4(3)
C23 C22 C27 C26 1.3(2)
C23 C24 C25 C26 0.5(3)
C24 C25 C26 C27 0.3(3)
C25 C26 C27 C22 -1.2(2)
C27 C22 C23 C24 -0.5(2)
C28 C29 C30 C31 1.3(2)
C29 C28 C33 C32 0.5(2)
C29 C30 C31 C32 -0.1(2)
C30 C31 C32 C33 -0.9(2)
C31 C32 C33 C28 0.6(2)
C33 C28 C29 C30 -1.5(2)
C34 C7 C8 C9 -179.16(15)
C34 C35 C36 C37 -0.3(3)
C35 C34 C39 C38 1.5(2)
C35 C36 C37 C38 0.7(3)
C36 C37 C38 C39 0.0(3)
C37 C38 C39 C34 -1.1(3)
C39 C34 C35 C36 -0.8(3)
C40 C41 C42 C43 -0.6(3)
C41 C40 C45 C44 1.5(2)
C41 C42 C43 C44 0.5(3)
C42 C43 C44 C45 0.5(3)
C43 C44 C45 C40 -1.6(3)
C45 C40 C41 C42 -0.4(3)
C46 C47 C48 C49 0.3(2)
C46 C51 C56 C57 179.90(14)
C46 C51 C56 C58 59.69(18)
C46 C51 C56 C59 -61.20(18)
C47 C46 C51 C50 1.9(2)
C47 C46 C51 C56 -179.53(13)
C47 C48 C49 C50 1.3(2)
C47 C48 C49 C52 -176.54(14)
C48 C49 C50 C51 -1.3(2)
C48 C49 C52 C53 -7.2(2)
C48 C49 C52 C54 112.63(17)
C48 C49 C52 C55 -128.02(16)
C49 C50 C51 C46 -0.3(2)
C49 C50 C51 C56 -178.85(14)
C50 C49 C52 C53 175.04(14)
C50 C49 C52 C54 -65.09(19)
C50 C49 C52 C55 54.2(2)
C50 C51 C56 C57 -1.6(2)
C50 C51 C56 C58 -121.79(16)
C50 C51 C56 C59 117.32(16)
C51 C46 C47 N7 -179.98(13)
C51 C46 C47 C48 -2.0(2)
C52 C49 C50 C51 176.56(14)
B1 N2 N1 Fe1 -5.37(16)
B1 N2 N1 C3 176.26(12)
B1 N2 C1 C2 -175.18(14)
B1 N2 C1 C10 8.2(2)
B1 N4 N3 Fe1 -21.01(15)
B1 N4 N3 C9 167.56(12)
B1 N4 C7 C8 -166.07(14)
B1 N4 C7 C34 13.1(2)
B1 N6 N5 Fe1 -19.30(15)
B1 N6 N5 C6 173.24(12)
B1 N6 C4 C5 -172.87(14)
B1 N6 C4 C22 5.4(2)
